data_4113172
loop_
_publ_author_name
'Douglas C. Behenna'
'Brian M. Stoltz'

_publ_section_title
;
 The Enantioselective Tsuji Allylation
;
_journal_name_full 'Journal of the American Chemical Society'
_journal_page_first 15044
_journal_page_last 15045
_journal_paper_doi 10.1021/ja044812x
_journal_volume 126
_journal_year 2004
_chemical_formula_moiety 'C22 H37 N3 O'
_chemical_formula_sum 'C22 H37 N3 O'
_chemical_formula_weight 359.55
_chemical_name_systematic
; 
 ? 
;
_space_group_IT_number 19
_symmetry_cell_setting orthorhombic
_symmetry_space_group_name_Hall 'P 2ac 2ab'
_symmetry_space_group_name_H-M 'P 21 21 21'
_atom_sites_solution_hydrogens geom
_atom_sites_solution_primary direct
_atom_sites_solution_secondary difmap
_audit_creation_method SHELXL-97
_cell_angle_alpha 90.00
_cell_angle_beta 90.00
_cell_angle_gamma 90.00
_cell_formula_units_Z 8
_cell_length_a 13.4105(11)
_cell_length_b 13.4433(11)
_cell_length_c 24.353(2)
_cell_measurement_reflns_used 13615
_cell_measurement_temperature 100(2)
_cell_measurement_theta_max 21.58
_cell_measurement_theta_min 2.25
_cell_volume 4390.4(6)
_computing_cell_refinement 'Bruker SAINT v6.45'
_computing_data_collection 'Bruker SMART v5.054'
_computing_data_reduction 'Bruker SAINT v6.45'
_computing_molecular_graphics 'Bruker SHELXTL'
_computing_publication_material 'Bruker SHELXTL'
_computing_structure_refinement 'SHELXL-97 (Sheldrick, 1997)'
_computing_structure_solution 'SHELXS-97 (Sheldrick, 1990)'
_diffrn_ambient_temperature 100(2)
_diffrn_measured_fraction_theta_full 0.945
_diffrn_measured_fraction_theta_max 0.945
_diffrn_measurement_device_type 'Bruker SMART 1000'
_diffrn_measurement_method '\w scans at 5 \f settings'
_diffrn_radiation_monochromator graphite
_diffrn_radiation_source 'fine-focus sealed tube'
_diffrn_radiation_type MoK\a
_diffrn_radiation_wavelength 0.71073
_diffrn_reflns_av_R_equivalents 0.0909
_diffrn_reflns_av_sigmaI/netI 0.0838
_diffrn_reflns_limit_h_max 17
_diffrn_reflns_limit_h_min -17
_diffrn_reflns_limit_k_max 17
_diffrn_reflns_limit_k_min -17
_diffrn_reflns_limit_l_max 30
_diffrn_reflns_limit_l_min -32
_diffrn_reflns_number 63444
_diffrn_reflns_theta_full 28.34
_diffrn_reflns_theta_max 28.34
_diffrn_reflns_theta_min 1.67
_exptl_absorpt_coefficient_mu 0.067
_exptl_absorpt_correction_T_max 0.9841
_exptl_absorpt_correction_T_min 0.9744
_exptl_absorpt_correction_type none
_exptl_crystal_colour Colorless
_exptl_crystal_density_diffrn 1.088
_exptl_crystal_description Fragment
_exptl_crystal_F_000 1584
_exptl_crystal_size_max 0.39
_exptl_crystal_size_mid 0.37
_exptl_crystal_size_min 0.24
_refine_diff_density_max 0.271
_refine_diff_density_min -0.287
_refine_diff_density_rms 0.061
_refine_ls_abs_structure_details 'Flack H D (1983), Acta Cryst. A39, 876-881'
_refine_ls_abs_structure_Flack 0.6(17)
_refine_ls_extinction_method none
_refine_ls_goodness_of_fit_ref 2.208
_refine_ls_hydrogen_treatment Riding
_refine_ls_matrix_type 'Full matrix'
_refine_ls_number_parameters 570
_refine_ls_number_reflns 10086
_refine_ls_number_restraints 447
_refine_ls_restrained_S_all 2.204
_refine_ls_R_factor_all 0.1330
_refine_ls_R_factor_gt 0.0842
_refine_ls_shift/su_max 0.000
_refine_ls_shift/su_mean 0.000
_refine_ls_structure_factor_coef Fsqd
_refine_ls_weighting_details w=1/s^2^(Fo^2^)
_refine_ls_weighting_scheme sigma
_refine_ls_wR_factor_gt 0.1195
_refine_ls_wR_factor_ref 0.1224
_reflns_number_gt 6214
_reflns_number_total 10086
_reflns_threshold_expression >2sigma(I)
_cod_data_source_file ja044812xsi20041008_053712.cif
_cod_data_source_block dcb27
_cod_depositor_comments
;
The following automatic conversions were performed:

'_atom_sites_solution_primary' value 'direct methods' was changed to
'direct'.

'_atom_sites_solution_secondary' value 'Difference Fourier map' was
changed to 'difmap'.

'_atom_sites_solution_hydrogens' value 'Geometric positions' was
changed to 'geom'.

Automatic conversion script
Id: cif_fix_values 6452 2018-10-05 10:23:21Z andrius 
;
_cod_database_code 4113172

loop_
_symmetry_equiv_pos_as_xyz
'x, y, z'
'-x+1/2, -y, z+1/2'
'-x, y+1/2, -z+1/2'
'x+1/2, -y+1/2, -z'

loop_
_atom_site_label
_atom_site_type_symbol
_atom_site_fract_x
_atom_site_fract_y
_atom_site_fract_z
_atom_site_U_iso_or_equiv
_atom_site_adp_type
_atom_site_occupancy
_atom_site_symmetry_multiplicity
_atom_site_calc_flag
_atom_site_refinement_flags
_atom_site_disorder_assembly
_atom_site_disorder_group
O1A O 0.28093(15) 0.23351(15) 0.17790(8) 0.0322(5) Uani 1 1 d . . .
N1A N 0.08167(18) 0.39033(18) 0.20928(10) 0.0267(6) Uani 1 1 d . . .
N2A N 0.16549(18) 0.33088(17) 0.21745(10) 0.0238(6) Uani 1 1 d . . .
H2AA H 0.1878 0.3182 0.2507 0.029 Uiso 1 1 calc R . .
N3A N 0.18237(19) 0.32822(19) 0.12360(10) 0.0343(7) Uani 1 1 d . . .
H3AA H 0.1355 0.3740 0.1223 0.041 Uiso 1 1 calc R . .
C1A C -0.0518(2) 0.4936(2) 0.23877(14) 0.0329(9) Uani 1 1 d . . .
C2A C -0.0437(3) 0.5977(2) 0.26417(15) 0.0465(10) Uani 1 1 d . . .
H2AB H 0.0045 0.6373 0.2425 0.056 Uiso 1 1 calc R . .
H2AC H -0.1094 0.6309 0.2614 0.056 Uiso 1 1 calc R . .
C3A C -0.0112(3) 0.5977(2) 0.32352(15) 0.0485(10) Uani 1 1 d . . .
H3AB H -0.0622 0.5640 0.3463 0.058 Uiso 1 1 calc R . .
H3AC H -0.0044 0.6670 0.3367 0.058 Uiso 1 1 calc R . .
C4A C 0.0882(3) 0.5438(3) 0.32914(16) 0.0565(11) Uani 1 1 d . . .
H4AA H 0.1086 0.5428 0.3682 0.068 Uiso 1 1 calc R . .
H4AB H 0.1400 0.5799 0.3081 0.068 Uiso 1 1 calc R . .
C5A C 0.0795(3) 0.4365(2) 0.30760(13) 0.0417(9) Uani 1 1 d . . .
H5AA H 0.1456 0.4038 0.3092 0.050 Uiso 1 1 calc R . .
H5AB H 0.0331 0.3984 0.3312 0.050 Uiso 1 1 calc R . .
C6A C 0.0420(2) 0.4360(2) 0.24926(14) 0.0284(8) Uani 1 1 d . . .
C7A C -0.1419(2) 0.4400(2) 0.26459(13) 0.0390(9) Uani 1 1 d . . .
H7AA H -0.2037 0.4714 0.2508 0.047 Uiso 1 1 calc R . .
H7AB H -0.1398 0.4500 0.3049 0.047 Uiso 1 1 calc R . .
C8A C -0.1470(3) 0.3264(2) 0.25269(14) 0.0485(10) Uani 1 1 d . . .
H8AA H -0.2057 0.2980 0.2708 0.073 Uiso 1 1 calc R . .
H8AB H -0.0866 0.2941 0.2668 0.073 Uiso 1 1 calc R . .
H8AC H -0.1518 0.3155 0.2130 0.073 Uiso 1 1 calc R . .
C9A C -0.0735(2) 0.5058(2) 0.17632(14) 0.0393(9) Uani 1 1 d . A .
H9AA H -0.0816 0.4386 0.1603 0.047 Uiso 1 1 calc R . .
H9AB H -0.1382 0.5406 0.1723 0.047 Uiso 1 1 calc R . .
C10A C 0.0012(3) 0.5597(3) 0.14343(15) 0.0481(11) Uani 1 1 d . . .
H10A H 0.0367 0.6148 0.1582 0.058 Uiso 0.511(7) 1 calc PR A 1
H10C H 0.0591 0.5271 0.1325 0.058 Uiso 0.489(7) 1 d PR A 4
C11A C 0.0185(5) 0.5261(5) 0.0885(3) 0.054(3) Uani 0.511(7) 1 d P A 1
H11A H 0.0165 0.5720 0.0589 0.080 Uiso 0.511(7) 1 calc PR A 1
H11B H 0.0319 0.4578 0.0816 0.080 Uiso 0.511(7) 1 calc PR A 1
C11C C -0.0125(6) 0.6553(7) 0.1281(3) 0.066(3) Uani 0.489(7) 1 d P A 4
H11G H -0.0079 0.6732 0.0904 0.100 Uiso 0.489(7) 1 calc PR A 4
H11H H -0.0267 0.7046 0.1549 0.100 Uiso 0.489(7) 1 calc PR A 4
C12A C 0.2114(2) 0.2934(2) 0.17249(14) 0.0274(8) Uani 1 1 d . . .
C13A C 0.2259(2) 0.2928(2) 0.07250(12) 0.0343(9) Uani 1 1 d D . .
H13A H 0.2890 0.2574 0.0824 0.041 Uiso 1 1 calc R . .
C14A C 0.1576(2) 0.2156(2) 0.04464(13) 0.0384(9) Uani 1 1 d D . .
H14A H 0.1798 0.1481 0.0553 0.046 Uiso 1 1 calc R . .
H14B H 0.0887 0.2246 0.0585 0.046 Uiso 1 1 calc R . .
C15A C 0.1565(2) 0.2226(3) -0.01769(13) 0.0417(9) Uani 1 1 d D . .
H15A H 0.1183 0.1691 -0.0370 0.050 Uiso 1 1 calc R . .
C16A C 0.1262(3) 0.3289(3) -0.03221(15) 0.0543(11) Uani 1 1 d D . .
H16A H 0.0823 0.3612 -0.0048 0.065 Uiso 1 1 calc R . .
H16B H 0.1002 0.3371 -0.0700 0.065 Uiso 1 1 calc R . .
C17A C 0.2374(3) 0.3537(2) -0.02575(13) 0.0393(9) Uani 1 1 d D . .
H17A H 0.2630 0.4042 -0.0524 0.047 Uiso 1 1 calc R . .
C18A C 0.2554(2) 0.3800(2) 0.03488(12) 0.0356(9) Uani 1 1 d D . .
H18A H 0.2100 0.4367 0.0439 0.043 Uiso 1 1 calc R . .
C19A C 0.3603(3) 0.4144(3) 0.04694(16) 0.0772(14) Uani 1 1 d D . .
H19A H 0.3666 0.4296 0.0861 0.116 Uiso 1 1 calc R . .
H19B H 0.3749 0.4743 0.0254 0.116 Uiso 1 1 calc R . .
H19C H 0.4075 0.3617 0.0371 0.116 Uiso 1 1 calc R . .
C20A C 0.2622(2) 0.2441(2) -0.04109(13) 0.0376(9) Uani 1 1 d D . .
C21A C 0.3522(3) 0.1891(3) -0.01801(15) 0.0592(12) Uani 1 1 d D . .
H21A H 0.3522 0.1942 0.0221 0.089 Uiso 1 1 calc R . .
H21B H 0.4135 0.2187 -0.0326 0.089 Uiso 1 1 calc R . .
H21C H 0.3489 0.1189 -0.0287 0.089 Uiso 1 1 calc R . .
C22A C 0.2637(3) 0.2320(3) -0.10376(13) 0.0613(12) Uani 1 1 d D . .
H22A H 0.2789 0.1627 -0.1131 0.092 Uiso 1 1 calc R . .
H22B H 0.3148 0.2756 -0.1195 0.092 Uiso 1 1 calc R . .
H22C H 0.1983 0.2498 -0.1188 0.092 Uiso 1 1 calc R . .
O1B O 0.23416(15) 0.24399(16) 0.31872(8) 0.0339(5) Uani 1 1 d . . .
N1B N 0.4099(2) 0.0678(2) 0.27839(11) 0.0374(7) Uani 1 1 d . . .
N2B N 0.32947(19) 0.1310(2) 0.27382(11) 0.0369(7) Uani 1 1 d . . .
H2BA H 0.2995 0.1411 0.2421 0.044 Uiso 1 1 calc R . .
N3B N 0.3367(2) 0.1432(2) 0.36793(12) 0.0599(10) Uani 1 1 d . . .
H3BA H 0.3736 0.0890 0.3679 0.072 Uiso 0.515(3) 1 calc PR B 2
H3BB H 0.3924 0.1116 0.3662 0.072 Uiso 0.485(3) 1 d PR B 3
C1B C 0.5294(3) -0.0479(3) 0.24252(17) 0.0479(11) Uani 1 1 d . . .
C2B C 0.6017(3) -0.0264(3) 0.1958(2) 0.0875(17) Uani 1 1 d . . .
H2BB H 0.6565 -0.0756 0.1968 0.105 Uiso 1 1 calc R . .
H2BC H 0.6312 0.0404 0.2012 0.105 Uiso 1 1 calc R . .
C3B C 0.5500(4) -0.0304(3) 0.13854(19) 0.0806(16) Uani 1 1 d . . .
H3BA H 0.5989 -0.0130 0.1097 0.097 Uiso 1 1 calc R . .
H3BB H 0.5263 -0.0990 0.1314 0.097 Uiso 1 1 calc R . .
C4B C 0.4622(3) 0.0410(3) 0.13573(16) 0.0634(12) Uani 1 1 d . . .
H4BA H 0.4865 0.1103 0.1395 0.076 Uiso 1 1 calc R . .
H4BB H 0.4290 0.0348 0.0996 0.076 Uiso 1 1 calc R . .
C5B C 0.3895(3) 0.0189(3) 0.18026(15) 0.0541(11) Uani 1 1 d . . .
H5BA H 0.3597 -0.0474 0.1739 0.065 Uiso 1 1 calc R . .
H5BB H 0.3352 0.0687 0.1793 0.065 Uiso 1 1 calc R . .
C6B C 0.4383(3) 0.0205(3) 0.23580(17) 0.0459(10) Uani 1 1 d . . .
C7B C 0.4962(3) -0.1591(3) 0.24127(19) 0.0724(14) Uani 1 1 d . . .
H7BA H 0.4606 -0.1717 0.2063 0.087 Uiso 1 1 calc R . .
H7BB H 0.5565 -0.2016 0.2416 0.087 Uiso 1 1 calc R . .
C8B C 0.4290(3) -0.1903(3) 0.28851(16) 0.0720(13) Uani 1 1 d . . .
H8BA H 0.4114 -0.2607 0.2845 0.108 Uiso 1 1 calc R . .
H8BB H 0.3682 -0.1499 0.2881 0.108 Uiso 1 1 calc R . .
H8BC H 0.4642 -0.1804 0.3234 0.108 Uiso 1 1 calc R . .
C9B C 0.5798(3) -0.0326(3) 0.29814(19) 0.0720(14) Uani 1 1 d . . .
H9BA H 0.5291 -0.0400 0.3274 0.086 Uiso 1 1 calc R . .
H9BB H 0.6301 -0.0856 0.3034 0.086 Uiso 1 1 calc R . .
C10B C 0.6309(3) 0.0682(4) 0.30491(19) 0.0814(15) Uani 1 1 d . . .
H10B H 0.5894 0.1254 0.3039 0.098 Uiso 1 1 calc R . .
C11B C 0.7251(3) 0.0828(3) 0.3119(2) 0.1027(19) Uani 1 1 d . . .
H11D H 0.7695 0.0278 0.3132 0.154 Uiso 1 1 calc R . .
H11E H 0.7501 0.1486 0.3157 0.154 Uiso 1 1 calc R . .
C12B C 0.2981(2) 0.1775(3) 0.32097(14) 0.0348(8) Uani 1 1 d . B .
C13B C 0.3160(7) 0.2001(7) 0.4235(3) 0.034(3) Uani 0.515(3) 1 d PDU B 2
H13B H 0.3207 0.2731 0.4160 0.041 Uiso 0.515(3) 1 calc PR B 2
C14B C 0.2103(6) 0.1773(7) 0.4394(3) 0.071(3) Uani 0.515(3) 1 d PDU B 2
H14C H 0.1881 0.1184 0.4183 0.085 Uiso 0.515(3) 1 calc PR B 2
H14D H 0.1679 0.2340 0.4281 0.085 Uiso 0.515(3) 1 calc PR B 2
C15B C 0.1912(8) 0.1565(8) 0.5018(3) 0.097(4) Uani 0.515(3) 1 d PDU B 2
H15B H 0.1210 0.1465 0.5144 0.116 Uiso 0.515(3) 1 calc PR B 2
C16B C 0.2704(8) 0.0702(6) 0.5131(3) 0.082(3) Uani 0.515(3) 1 d PDU B 2
H16C H 0.2564 0.0310 0.5466 0.098 Uiso 0.515(3) 1 calc PR B 2
H16D H 0.2817 0.0260 0.4812 0.098 Uiso 0.515(3) 1 calc PR B 2
C17B C 0.3526(10) 0.1499(10) 0.5209(4) 0.072(4) Uani 0.515(3) 1 d PDU B 2
H17B H 0.4027 0.1356 0.5502 0.086 Uiso 0.515(3) 1 calc PR B 2
C18B C 0.3936(6) 0.1742(9) 0.4670(4) 0.080(3) Uani 0.515(3) 1 d PDU B 2
H18B H 0.4223 0.1098 0.4539 0.097 Uiso 0.515(3) 1 calc PR B 2
C19B C 0.4820(8) 0.2450(9) 0.4663(4) 0.117(4) Uani 0.515(3) 1 d PDU B 2
H19D H 0.5309 0.2241 0.4939 0.175 Uiso 0.515(3) 1 calc PR B 2
H19E H 0.4592 0.3126 0.4746 0.175 Uiso 0.515(3) 1 calc PR B 2
H19F H 0.5131 0.2440 0.4299 0.175 Uiso 0.515(3) 1 calc PR B 2
C20B C 0.2622(8) 0.2162(6) 0.5387(3) 0.054(3) Uani 0.515(3) 1 d PDU B 2
C21B C 0.2403(7) 0.1991(7) 0.5992(3) 0.092(4) Uani 0.515(3) 1 d PDU B 2
H21D H 0.1835 0.2402 0.6104 0.137 Uiso 0.515(3) 1 calc PR B 2
H21E H 0.2990 0.2173 0.6210 0.137 Uiso 0.515(3) 1 calc PR B 2
H21F H 0.2244 0.1288 0.6053 0.137 Uiso 0.515(3) 1 calc PR B 2
C22B C 0.2701(5) 0.3269(5) 0.5261(3) 0.060(2) Uani 0.515(3) 1 d PDU B 2
H22D H 0.2090 0.3605 0.5380 0.091 Uiso 0.515(3) 1 calc PR B 2
H22E H 0.2792 0.3364 0.4866 0.091 Uiso 0.515(3) 1 calc PR B 2
H22F H 0.3273 0.3550 0.5458 0.091 Uiso 0.515(3) 1 calc PR B 2
C13C C 0.2948(10) 0.1526(7) 0.4183(4) 0.045(3) Uani 0.485(3) 1 d PDU B 3
H13C H 0.2212 0.1612 0.4137 0.054 Uiso 0.485(3) 1 calc PR B 3
C14C C 0.3136(8) 0.0604(5) 0.4553(3) 0.088(3) Uani 0.485(3) 1 d PDU B 3
H14E H 0.3428 0.0068 0.4325 0.105 Uiso 0.485(3) 1 calc PR B 3
H14F H 0.2486 0.0362 0.4693 0.105 Uiso 0.485(3) 1 calc PR B 3
C15C C 0.3848(9) 0.0798(7) 0.5059(3) 0.077(3) Uani 0.485(3) 1 d PDU B 3
H15C H 0.4040 0.0203 0.5281 0.093 Uiso 0.485(3) 1 calc PR B 3
C16C C 0.4712(8) 0.1489(8) 0.4870(5) 0.108(4) Uani 0.485(3) 1 d PDU B 3
H16E H 0.4930 0.1381 0.4486 0.130 Uiso 0.485(3) 1 calc PR B 3
H16F H 0.5286 0.1513 0.5125 0.130 Uiso 0.485(3) 1 calc PR B 3
C17C C 0.3935(8) 0.2363(7) 0.4946(4) 0.080(3) Uani 0.485(3) 1 d PDU B 3
H17C H 0.4232 0.2989 0.5096 0.095 Uiso 0.485(3) 1 calc PR B 3
C18C C 0.3386(6) 0.2503(5) 0.4419(3) 0.035(2) Uani 0.485(3) 1 d PDU B 3
H18C H 0.3902 0.2719 0.4148 0.042 Uiso 0.485(3) 1 calc PR B 3
C19C C 0.2648(6) 0.3361(5) 0.4450(3) 0.065(3) Uani 0.485(3) 1 d PDU B 3
H19G H 0.2999 0.3969 0.4559 0.097 Uiso 0.485(3) 1 calc PR B 3
H19H H 0.2131 0.3207 0.4722 0.097 Uiso 0.485(3) 1 calc PR B 3
H19I H 0.2338 0.3459 0.4090 0.097 Uiso 0.485(3) 1 calc PR B 3
C20C C 0.3451(10) 0.1701(11) 0.5380(4) 0.068(4) Uani 0.485(3) 1 d PDU B 3
C21C C 0.3921(10) 0.1826(10) 0.5948(3) 0.160(6) Uani 0.485(3) 1 d PDU B 3
H21G H 0.3578 0.1393 0.6211 0.240 Uiso 0.485(3) 1 calc PR B 3
H21H H 0.3858 0.2520 0.6065 0.240 Uiso 0.485(3) 1 calc PR B 3
H21I H 0.4628 0.1644 0.5930 0.240 Uiso 0.485(3) 1 calc PR B 3
C22C C 0.2319(9) 0.1719(9) 0.5426(6) 0.099(6) Uani 0.485(3) 1 d PDU B 3
H22G H 0.2106 0.1261 0.5717 0.149 Uiso 0.485(3) 1 calc PR B 3
H22H H 0.2024 0.1514 0.5076 0.149 Uiso 0.485(3) 1 calc PR B 3
H22I H 0.2097 0.2395 0.5516 0.149 Uiso 0.485(3) 1 calc PR B 3

loop_
_atom_site_aniso_label
_atom_site_aniso_U_11
_atom_site_aniso_U_22
_atom_site_aniso_U_33
_atom_site_aniso_U_23
_atom_site_aniso_U_13
_atom_site_aniso_U_12
O1A 0.0329(13) 0.0309(13) 0.0330(13) -0.0001(11) 0.0010(11) 0.0059(11)
N1A 0.0235(16) 0.0241(15) 0.0326(17) -0.0005(13) 0.0004(13) 0.0024(13)
N2A 0.0267(15) 0.0245(15) 0.0201(15) -0.0020(12) -0.0028(13) 0.0047(13)
N3A 0.0423(17) 0.0357(17) 0.0248(17) 0.0044(14) 0.0032(14) 0.0173(14)
C1A 0.032(2) 0.0218(19) 0.045(2) -0.0051(17) 0.0042(18) 0.0011(16)
C2A 0.046(2) 0.033(2) 0.061(3) -0.003(2) 0.004(2) -0.0018(18)
C3A 0.051(2) 0.037(2) 0.058(3) -0.021(2) 0.006(2) 0.0035(18)
C4A 0.048(2) 0.062(3) 0.060(3) -0.035(2) -0.013(2) 0.008(2)
C5A 0.044(2) 0.045(2) 0.036(2) -0.0177(18) -0.0078(18) 0.0138(19)
C6A 0.0248(19) 0.0238(19) 0.037(2) 0.0006(17) 0.0016(17) -0.0084(16)
C7A 0.026(2) 0.046(2) 0.045(2) 0.0105(19) 0.0038(17) 0.0026(17)
C8A 0.056(3) 0.034(2) 0.056(2) 0.0058(19) 0.004(2) -0.0201(19)
C9A 0.0261(19) 0.041(2) 0.051(2) 0.001(2) 0.005(2) 0.0045(17)
C10A 0.046(3) 0.043(3) 0.055(3) 0.015(2) 0.005(2) 0.015(2)
C11A 0.080(6) 0.042(5) 0.039(5) 0.009(4) 0.000(4) 0.041(4)
C11C 0.064(6) 0.094(8) 0.041(5) -0.011(5) 0.005(5) 0.007(6)
C12A 0.0268(19) 0.0252(18) 0.030(2) -0.0059(17) 0.0026(17) -0.0049(15)
C13A 0.039(2) 0.041(2) 0.0229(18) -0.0016(17) 0.0054(17) 0.0086(18)
C14A 0.045(2) 0.032(2) 0.038(2) -0.0004(17) 0.0100(19) -0.0082(18)
C15A 0.038(2) 0.048(2) 0.040(2) -0.0055(19) 0.0010(19) -0.0066(19)
C16A 0.050(3) 0.075(3) 0.038(2) 0.006(2) -0.015(2) 0.015(2)
C17A 0.056(3) 0.034(2) 0.028(2) 0.0129(17) 0.003(2) -0.0097(18)
C18A 0.045(2) 0.0318(19) 0.030(2) 0.0002(17) 0.0077(18) -0.0030(17)
C19A 0.067(3) 0.099(4) 0.066(3) -0.028(3) 0.006(3) -0.043(3)
C20A 0.037(2) 0.043(2) 0.033(2) 0.0004(18) 0.0087(18) -0.0030(18)
C21A 0.046(3) 0.065(3) 0.067(3) -0.010(2) 0.013(2) 0.007(2)
C22A 0.079(3) 0.056(3) 0.049(2) -0.014(2) 0.016(2) -0.011(2)
O1B 0.0331(13) 0.0372(14) 0.0312(13) -0.0013(11) 0.0050(11) 0.0046(11)
N1B 0.0301(17) 0.0392(18) 0.043(2) 0.0056(15) 0.0058(15) 0.0132(15)
N2B 0.0281(16) 0.0544(19) 0.0283(17) -0.0060(14) -0.0040(14) 0.0184(16)
N3B 0.060(2) 0.095(3) 0.0246(19) 0.0125(18) 0.0018(18) 0.035(2)
C1B 0.033(2) 0.041(2) 0.070(3) 0.018(2) 0.013(2) 0.0206(19)
C2B 0.053(3) 0.083(4) 0.127(5) 0.022(3) 0.038(3) 0.035(3)
C3B 0.096(4) 0.061(3) 0.085(4) 0.006(3) 0.050(3) 0.024(3)
C4B 0.062(3) 0.072(3) 0.056(3) 0.021(2) 0.025(2) 0.013(2)
C5B 0.052(3) 0.048(3) 0.062(3) 0.008(2) 0.012(2) 0.0074(19)
C6B 0.039(2) 0.043(2) 0.055(3) 0.008(2) 0.008(2) 0.0185(19)
C7B 0.062(3) 0.048(3) 0.107(4) 0.015(3) 0.028(3) 0.017(2)
C8B 0.064(3) 0.076(3) 0.076(3) 0.037(3) 0.009(3) -0.013(2)
C9B 0.047(3) 0.052(3) 0.117(4) 0.028(3) -0.012(3) 0.021(2)
C10B 0.040(3) 0.075(4) 0.129(4) 0.026(3) -0.023(3) 0.001(2)
C11B 0.055(3) 0.068(3) 0.185(6) 0.050(3) -0.004(4) -0.005(3)
C12B 0.029(2) 0.039(2) 0.036(2) 0.0043(19) 0.0018(18) 0.0029(17)
C13B 0.053(7) 0.026(6) 0.022(5) -0.009(5) -0.010(4) 0.013(6)
C14B 0.092(7) 0.072(6) 0.049(6) -0.020(5) 0.013(5) -0.024(6)
C15B 0.149(10) 0.105(8) 0.037(5) 0.017(6) -0.020(6) -0.064(8)
C16B 0.172(10) 0.037(5) 0.038(5) 0.006(4) -0.002(6) -0.034(6)
C17B 0.130(10) 0.083(9) 0.003(6) 0.004(6) -0.011(6) -0.006(8)
C18B 0.077(7) 0.107(8) 0.057(6) -0.019(6) -0.023(6) 0.020(7)
C19B 0.089(8) 0.172(12) 0.089(8) 0.024(8) 0.006(7) 0.028(9)
C20B 0.069(7) 0.056(7) 0.036(6) -0.019(5) -0.017(5) -0.009(6)
C21B 0.115(8) 0.148(9) 0.012(4) -0.013(5) 0.022(5) -0.060(7)
C22B 0.052(5) 0.052(5) 0.077(6) -0.032(5) 0.002(5) 0.008(4)
C13C 0.059(7) 0.035(6) 0.041(6) -0.009(5) -0.017(5) -0.010(6)
C14C 0.188(10) 0.028(5) 0.048(5) 0.000(4) 0.031(6) -0.035(6)
C15C 0.146(10) 0.055(7) 0.030(6) 0.022(5) 0.019(6) 0.037(7)
C16C 0.140(11) 0.089(8) 0.095(9) -0.021(7) -0.055(8) 0.044(8)
C17C 0.110(9) 0.047(6) 0.081(8) -0.019(6) -0.056(7) -0.009(6)
C18C 0.046(5) 0.018(5) 0.041(6) 0.009(4) -0.005(4) -0.014(4)
C19C 0.096(7) 0.043(5) 0.055(6) 0.019(4) 0.017(5) 0.028(5)
C20C 0.110(10) 0.080(9) 0.015(7) 0.012(6) -0.016(6) -0.008(8)
C21C 0.213(14) 0.223(14) 0.045(7) 0.000(8) -0.037(8) 0.088(12)
C22C 0.133(13) 0.062(9) 0.104(11) 0.031(8) 0.027(10) -0.055(8)

loop_
_atom_type_symbol
_atom_type_description
_atom_type_scat_dispersion_real
_atom_type_scat_dispersion_imag
_atom_type_scat_source
C C 0.0033 0.0016 'International Tables Vol C Tables 4.2.6.8 and 6.1.1.4'
H H 0.0000 0.0000 'International Tables Vol C Tables 4.2.6.8 and 6.1.1.4'
N N 0.0061 0.0033 'International Tables Vol C Tables 4.2.6.8 and 6.1.1.4'
O O 0.0106 0.0060 'International Tables Vol C Tables 4.2.6.8 and 6.1.1.4'

loop_
_geom_angle_atom_site_label_1
_geom_angle_atom_site_label_2
_geom_angle_atom_site_label_3
_geom_angle
C6A N1A N2A 120.4(3)
C12A N2A N1A 117.7(3)
C12A N3A C13A 122.0(3)
C6A C1A C2A 110.1(3)
C6A C1A C7A 110.3(2)
C2A C1A C7A 108.5(3)
C6A C1A C9A 112.2(3)
C2A C1A C9A 108.1(3)
C7A C1A C9A 107.5(3)
C3A C2A C1A 113.9(3)
C2A C3A C4A 109.8(3)
C3A C4A C5A 110.4(3)
C6A C5A C4A 110.5(3)
N1A C6A C1A 118.1(3)
N1A C6A C5A 125.9(3)
C1A C6A C5A 116.0(3)
C1A C7A C8A 114.7(3)
C10A C9A C1A 117.1(3)
C11C C10A C11A 93.6(5)
C11C C10A C9A 121.7(5)
C11A C10A C9A 117.5(4)
O1A C12A N3A 122.8(3)
O1A C12A N2A 119.9(3)
N3A C12A N2A 117.2(3)
N3A C13A C18A 111.3(3)
N3A C13A C14A 111.0(3)
C18A C13A C14A 113.8(2)
C15A C14A C13A 113.8(3)
C14A C15A C16A 107.0(3)
C14A C15A C20A 111.6(3)
C16A C15A C20A 89.1(3)
C15A C16A C17A 85.5(2)
C16A C17A C18A 107.5(3)
C16A C17A C20A 88.7(3)
C18A C17A C20A 114.5(3)
C19A C18A C17A 113.8(3)
C19A C18A C13A 110.9(3)
C17A C18A C13A 110.8(3)
C21A C20A C22A 107.8(3)
C21A C20A C15A 119.8(3)
C22A C20A C15A 110.9(3)
C21A C20A C17A 122.7(3)
C22A C20A C17A 110.0(3)
C15A C20A C17A 83.9(2)
C6B N1B N2B 118.4(3)
C12B N2B N1B 116.9(3)
C12B N3B C13C 125.5(6)
C12B N3B C13B 119.8(4)
C2B C1B C9B 110.8(4)
C2B C1B C6B 108.2(3)
C9B C1B C6B 111.4(3)
C2B C1B C7B 110.5(3)
C9B C1B C7B 105.8(3)
C6B C1B C7B 110.1(3)
C1B C2B C3B 112.3(4)
C4B C3B C2B 111.2(4)
C5B C4B C3B 110.4(3)
C4B C5B C6B 111.6(3)
N1B C6B C5B 127.6(3)
N1B C6B C1B 116.7(3)
C5B C6B C1B 115.7(3)
C8B C7B C1B 114.8(3)
C10B C9B C1B 114.4(3)
C11B C10B C9B 126.1(4)
O1B C12B N3B 123.7(3)
O1B C12B N2B 120.2(3)
N3B C12B N2B 116.1(3)
C14B C13B C18B 114.7(7)
C14B C13B N3B 106.8(7)
C18B C13B N3B 111.4(7)
C13B C14B C15B 116.2(7)
C20B C15B C14B 111.9(7)
C20B C15B C16B 82.3(6)
C14B C15B C16B 100.8(8)
C17B C16B C15B 89.5(7)
C18B C17B C16B 108.2(8)
C18B C17B C20B 114.4(10)
C16B C17B C20B 82.9(7)
C17B C18B C19B 116.4(9)
C17B C18B C13B 114.7(8)
C19B C18B C13B 112.4(9)
C21B C20B C22B 110.8(7)
C21B C20B C15B 111.6(8)
C22B C20B C15B 115.9(7)
C21B C20B C17B 109.4(8)
C22B C20B C17B 116.5(9)
C15B C20B C17B 91.2(7)
N3B C13C C18C 105.0(9)
N3B C13C C14C 112.6(8)
C18C C13C C14C 113.5(8)
C13C C14C C15C 114.7(6)
C20C C15C C16C 86.4(8)
C20C C15C C14C 108.6(8)
C16C C15C C14C 108.6(7)
C15C C16C C17C 85.3(8)
C18C C17C C20C 117.4(8)
C18C C17C C16C 108.5(8)
C20C C17C C16C 85.8(8)
C17C C18C C19C 112.0(7)
C17C C18C C13C 113.6(7)
C19C C18C C13C 114.5(8)
C22C C20C C17C 117.7(10)
C22C C20C C21C 110.1(11)
C17C C20C C21C 112.8(10)
C22C C20C C15C 113.2(11)
C17C C20C C15C 87.8(8)
C21C C20C C15C 113.8(10)

loop_
_geom_bond_atom_site_label_1
_geom_bond_atom_site_label_2
_geom_bond_distance
O1A C12A 1.238(3)
N1A C6A 1.268(4)
N1A N2A 1.394(3)
N2A C12A 1.354(4)
N3A C12A 1.337(4)
N3A C13A 1.455(4)
C1A C6A 1.499(4)
C1A C2A 1.534(4)
C1A C7A 1.541(4)
C1A C9A 1.557(4)
C2A C3A 1.510(4)
C3A C4A 1.523(5)
C4A C5A 1.540(4)
C5A C6A 1.507(4)
C7A C8A 1.556(4)
C9A C10A 1.474(4)
C10A C11C 1.350(9)
C10A C11A 1.431(7)
C13A C18A 1.540(4)
C13A C14A 1.542(4)
C14A C15A 1.521(4)
C15A C16A 1.526(4)
C15A C20A 1.555(4)
C16A C17A 1.537(4)
C17A C18A 1.538(4)
C17A C20A 1.556(4)
C18A C19A 1.509(4)
C20A C21A 1.523(4)
C20A C22A 1.535(4)
O1B C12B 1.240(3)
N1B C6B 1.275(4)
N1B N2B 1.377(3)
N2B C12B 1.373(4)
N3B C12B 1.337(4)
N3B C13C 1.355(12)
N3B C13B 1.579(9)
C1B C2B 1.521(5)
C1B C9B 1.528(5)
C1B C6B 1.538(4)
C1B C7B 1.561(5)
C2B C3B 1.559(6)
C3B C4B 1.521(5)
C4B C5B 1.488(4)
C5B C6B 1.503(5)
C7B C8B 1.520(5)
C9B C10B 1.526(5)
C10B C11B 1.290(5)
C13B C14B 1.501(10)
C13B C18B 1.526(10)
C14B C15B 1.566(9)
C15B C20B 1.535(11)
C15B C16B 1.597(11)
C16B C17B 1.549(12)
C17B C18B 1.460(12)
C17B C20B 1.565(12)
C18B C19B 1.521(11)
C20B C21B 1.521(10)
C20B C22B 1.523(10)
C13C C18C 1.549(9)
C13C C14C 1.554(11)
C14C C15C 1.580(11)
C15C C20C 1.539(13)
C15C C16C 1.554(12)
C16C C17C 1.582(11)
C17C C18C 1.490(10)
C17C C20C 1.527(13)
C18C C19C 1.521(9)
C20C C22C 1.523(13)
C20C C21C 1.527(12)

loop_
_geom_hbond_atom_site_label_D
_geom_hbond_atom_site_label_H
_geom_hbond_atom_site_label_A
_geom_hbond_distance_DH
_geom_hbond_distance_HA
_geom_hbond_distance_DA
_geom_hbond_angle_DHA
N2A H2AA O1B 0.88 2.03 2.880(3) 161.8
N2B H2BA O1A 0.88 2.01 2.789(3) 146.4
